data_4303564
loop_
_publ_author_name
'Haiyang He'
'Jennifer E. Morley'
'Brendan Twamley'
'Ryan H. Groeneman'
'Dejan-Kre\<simir Bu\<c\<ar'
'Leonard R. MacGillivray'
'Paul D. Benny'

_publ_contact_author 'Benny, Paul'
_publ_contact_author_address
;Department of Chemistry
Washington State University
Pullman, WA 99164-4630 
USA
;
_publ_contact_author_email bennyp@wsu.edu
_publ_contact_author_phone '509 335-3858'
_publ_section_title
;
Investigation of the Coordination Interactions of
S-(Pyridin-2-ylmethyl)-l-Cysteine Ligands with M(CO)3+ (M = Re, 99mTc)
;
_journal_name_full 'Inorganic Chemistry'
_journal_page_first 10625
_journal_page_last 10634
_journal_paper_doi 10.1021/ic901159r
_journal_volume 48
_journal_year 2009
_chemical_formula_moiety 'C13 H14 N2 O5 Re S, C F3 O3 S'
_chemical_formula_sum 'C14 H14 F3 N2 O8 Re S2'
_chemical_formula_weight 645.59
_space_group_IT_number 14
_symmetry_cell_setting monoclinic
_symmetry_Int_Tables_number 14
_symmetry_space_group_name_Hall '-P 2yn'
_symmetry_space_group_name_H-M 'P 1 21/n 1'
_atom_sites_solution_hydrogens geom
_atom_sites_solution_primary direct
_atom_sites_solution_secondary difmap
_audit_creation_method SHELXL-97
_cell_angle_alpha 90.00
_cell_angle_beta 96.3680(10)
_cell_angle_gamma 90.00
_cell_formula_units_Z 4
_cell_length_a 8.6579(5)
_cell_length_b 17.2829(10)
_cell_length_c 13.1663(8)
_cell_measurement_reflns_used 9978
_cell_measurement_temperature 90(2)
_cell_measurement_theta_max 29.97
_cell_measurement_theta_min 2.36
_cell_volume 1958.0(2)
_computing_cell_refinement 'SAINT+  v. 7.23a (Bruker, 2006)'
_computing_data_collection 'SMART v. 5.632 (Bruker, 2006)'
_computing_data_reduction 'SAINT+  v. 7.23a (Bruker, 2006)'
_computing_molecular_graphics 'XP, SHELXTL  v. 6.14 (Bruker, 2003)'
_computing_publication_material 'XCIF, SHELXTL, v. 6.14 (Bruker, 2003)'
_computing_structure_refinement 'XL, SHELXTL  v. 6.14 (Bruker, 2003)'
_computing_structure_solution 'XS, SHELXTL  v. 6.14 (Bruker, 2003)'
_diffrn_ambient_temperature 90(2)
_diffrn_detector_area_resol_mean 8.3
_diffrn_measured_fraction_theta_full 1.000
_diffrn_measured_fraction_theta_max 1.000
_diffrn_measurement_device_type 'Bruker/Siemens SMART APEX'
_diffrn_measurement_method '\w scans'
_diffrn_radiation_monochromator graphite
_diffrn_radiation_probe x-ray
_diffrn_radiation_type MoK\a
_diffrn_radiation_wavelength 0.71073
_diffrn_reflns_av_R_equivalents 0.0311
_diffrn_reflns_av_sigmaI/netI 0.0212
_diffrn_reflns_limit_h_max 11
_diffrn_reflns_limit_h_min -11
_diffrn_reflns_limit_k_max 22
_diffrn_reflns_limit_k_min -22
_diffrn_reflns_limit_l_max 17
_diffrn_reflns_limit_l_min -17
_diffrn_reflns_number 28814
_diffrn_reflns_theta_full 27.50
_diffrn_reflns_theta_max 27.50
_diffrn_reflns_theta_min 1.95
_diffrn_source 'normal-focus sealed tube'
_diffrn_source_type 'Bruker SMART APEX'
_exptl_absorpt_coefficient_mu 6.494
_exptl_absorpt_correction_T_max 0.163
_exptl_absorpt_correction_T_min 0.106
_exptl_absorpt_correction_type multi-scan
_exptl_absorpt_process_details 'SADABS-2007/4 (Bruker, 2007)'
_exptl_crystal_colour colorless
_exptl_crystal_density_diffrn 2.190
_exptl_crystal_density_method 'not measured'
_exptl_crystal_description parallelepiped
_exptl_crystal_F_000 1240
_exptl_crystal_size_max 0.42
_exptl_crystal_size_mid 0.28
_exptl_crystal_size_min 0.28
_refine_diff_density_max 1.528
_refine_diff_density_min -0.564
_refine_diff_density_rms 0.096
_refine_ls_extinction_method none
_refine_ls_goodness_of_fit_ref 1.038
_refine_ls_hydrogen_treatment constr
_refine_ls_matrix_type full
_refine_ls_number_parameters 273
_refine_ls_number_reflns 4503
_refine_ls_number_restraints 0
_refine_ls_restrained_S_all 1.038
_refine_ls_R_factor_all 0.0207
_refine_ls_R_factor_gt 0.0192
_refine_ls_shift/su_max 0.008
_refine_ls_shift/su_mean 0.000
_refine_ls_structure_factor_coef Fsqd
_refine_ls_weighting_details 'calc w=1/[\s^2^(Fo^2^)+(0.0150P)^2^+4.5016P] where P=(Fo^2^+2Fc^2^)/3'
_refine_ls_weighting_scheme calc
_refine_ls_wR_factor_gt 0.0436
_refine_ls_wR_factor_ref 0.0443
_reflns_number_gt 4324
_reflns_number_total 4503
_reflns_threshold_expression I>2\s(I)
_cod_data_source_file ic901159r_si_002_3.cif
_cod_data_source_block 5a
_cod_original_sg_symbol_H-M 'P 21/n'
_cod_database_code 4303564

loop_
_symmetry_equiv_pos_as_xyz
'x, y, z'
'-x+1/2, y+1/2, -z+1/2'
'-x, -y, -z'
'x-1/2, -y-1/2, z-1/2'

loop_
_atom_site_label
_atom_site_type_symbol
_atom_site_fract_x
_atom_site_fract_y
_atom_site_fract_z
_atom_site_U_iso_or_equiv
_atom_site_adp_type
_atom_site_occupancy
_atom_site_symmetry_multiplicity
_atom_site_calc_flag
_atom_site_refinement_flags
_atom_site_disorder_assembly
_atom_site_disorder_group
F1 F 0.1244(3) 0.73962(12) 0.97804(16) 0.0377(5) Uani 1 1 d . . .
C2 C 0.5265(3) 1.05678(17) 0.1893(2) 0.0165(6) Uani 1 1 d . . .
H2 H 0.5155 1.1051 0.2221 0.020 Uiso 1 1 calc R . .
C3 C 0.6636(4) 1.04127(18) 0.1499(2) 0.0199(6) Uani 1 1 d . . .
H3 H 0.7447 1.0785 0.1548 0.024 Uiso 1 1 calc R . .
C4 C 0.6822(4) 0.97046(19) 0.1030(2) 0.0213(6) Uani 1 1 d . . .
H4 H 0.7766 0.9580 0.0763 0.026 Uiso 1 1 calc R . .
C5 C 0.5603(3) 0.91866(18) 0.0961(2) 0.0182(6) Uani 1 1 d . . .
H5 H 0.5695 0.8700 0.0637 0.022 Uiso 1 1 calc R . .
C6 C 0.4233(3) 0.93795(17) 0.1367(2) 0.0151(5) Uani 1 1 d . . .
C7 C 0.2889(3) 0.88273(17) 0.1239(2) 0.0172(6) Uani 1 1 d . . .
H7A H 0.3300 0.8294 0.1332 0.021 Uiso 1 1 calc R . .
H7B H 0.2387 0.8869 0.0528 0.021 Uiso 1 1 calc R . .
C8 C 0.2332(4) 0.85233(17) 0.3274(2) 0.0203(6) Uani 1 1 d . . .
H8A H 0.1737 0.8057 0.3431 0.024 Uiso 1 1 calc R . .
H8B H 0.3400 0.8358 0.3174 0.024 Uiso 1 1 calc R . .
C9 C 0.2396(4) 0.90805(18) 0.4164(2) 0.0202(6) Uani 1 1 d . . .
H9 H 0.1306 0.9178 0.4316 0.024 Uiso 1 1 calc R . .
C11 C 0.3294(3) 0.87236(17) 0.5119(2) 0.0173(6) Uani 1 1 d . . .
C14 C 0.3397(4) 0.7627(2) 0.6194(3) 0.0285(8) Uani 1 1 d . . .
H14A H 0.4528 0.7596 0.6200 0.043 Uiso 1 1 calc R . .
H14B H 0.2965 0.7105 0.6216 0.043 Uiso 1 1 calc R . .
H14C H 0.3147 0.7920 0.6792 0.043 Uiso 1 1 calc R . .
C15 C 0.0034(3) 1.05109(17) 0.3150(2) 0.0172(6) Uani 1 1 d . . .
C17 C 0.2434(3) 1.13907(17) 0.2846(2) 0.0169(6) Uani 1 1 d . . .
C19 C 0.0848(3) 1.06955(17) 0.1225(2) 0.0166(6) Uani 1 1 d . . .
C21 C 0.2112(4) 0.7286(2) 0.9019(3) 0.0296(8) Uani 1 1 d . . .
F2 F 0.1353(3) 0.76203(14) 0.81827(18) 0.0476(6) Uani 1 1 d . . .
F3 F 0.3417(3) 0.76951(14) 0.9237(2) 0.0496(6) Uani 1 1 d . . .
N1 N 0.4058(3) 1.00609(14) 0.18333(18) 0.0132(5) Uani 1 1 d . . .
N10 N 0.3082(3) 0.98313(13) 0.39163(18) 0.0135(5) Uani 1 1 d . . .
H10A H 0.4118 0.9762 0.3843 0.016 Uiso 1 1 calc R . .
H10B H 0.3015 1.0170 0.4449 0.016 Uiso 1 1 calc R . .
O1 O 0.3189(3) 0.60066(15) 0.97867(18) 0.0308(5) Uani 1 1 d . . .
O2 O 0.0963(3) 0.59705(14) 0.84968(19) 0.0293(5) Uani 1 1 d . . .
O3 O 0.3538(3) 0.62936(14) 0.80250(19) 0.0284(5) Uani 1 1 d . . .
O12 O 0.4282(2) 0.90407(12) 0.56678(15) 0.0171(4) Uani 1 1 d . . .
O13 O 0.2735(3) 0.80148(13) 0.52710(17) 0.0257(5) Uani 1 1 d . . .
O16 O -0.1053(3) 1.06369(14) 0.35463(17) 0.0251(5) Uani 1 1 d . . .
O18 O 0.2701(3) 1.20305(12) 0.30456(17) 0.0243(5) Uani 1 1 d . . .
O20 O 0.0205(3) 1.09114(13) 0.04540(16) 0.0242(5) Uani 1 1 d . . .
Re1 Re 0.189128(12) 1.033925(6) 0.249143(8) 0.01171(4) Uani 1 1 d . . .
S1 S 0.14169(8) 0.89670(4) 0.20958(5) 0.01403(13) Uani 1 1 d . . .
S2 S 0.24998(9) 0.62780(4) 0.87991(6) 0.01871(15) Uani 1 1 d . . .

loop_
_atom_site_aniso_label
_atom_site_aniso_U_11
_atom_site_aniso_U_22
_atom_site_aniso_U_33
_atom_site_aniso_U_23
_atom_site_aniso_U_13
_atom_site_aniso_U_12
F1 0.0569(14) 0.0291(11) 0.0308(11) -0.0051(9) 0.0207(10) 0.0065(10)
C2 0.0170(14) 0.0182(14) 0.0142(14) 0.0020(11) 0.0013(11) -0.0013(11)
C3 0.0168(14) 0.0258(16) 0.0167(14) 0.0043(12) 0.0008(11) -0.0029(12)
C4 0.0160(14) 0.0302(17) 0.0184(15) 0.0029(13) 0.0051(11) 0.0061(12)
C5 0.0199(14) 0.0195(15) 0.0156(14) 0.0011(11) 0.0039(11) 0.0063(11)
C6 0.0160(13) 0.0158(13) 0.0134(13) 0.0029(11) 0.0009(10) 0.0014(11)
C7 0.0182(14) 0.0147(14) 0.0193(14) -0.0032(11) 0.0045(11) 0.0000(11)
C8 0.0283(16) 0.0163(14) 0.0152(14) 0.0030(11) -0.0029(12) -0.0038(12)
C9 0.0234(15) 0.0187(15) 0.0184(15) 0.0002(12) 0.0014(12) -0.0017(12)
C11 0.0224(15) 0.0152(14) 0.0146(14) 0.0006(11) 0.0033(11) -0.0006(11)
C14 0.0330(18) 0.0265(17) 0.0241(17) 0.0121(14) -0.0049(14) -0.0070(14)
C15 0.0175(14) 0.0182(14) 0.0152(14) 0.0006(11) -0.0015(11) 0.0006(11)
C17 0.0162(13) 0.0205(15) 0.0138(13) 0.0046(11) 0.0007(11) 0.0032(11)
C19 0.0156(13) 0.0177(14) 0.0172(14) -0.0005(11) 0.0045(11) 0.0017(11)
C21 0.041(2) 0.0236(17) 0.0261(17) 0.0009(14) 0.0109(15) -0.0048(15)
F2 0.0707(17) 0.0379(13) 0.0364(13) 0.0125(10) 0.0147(12) 0.0197(12)
F3 0.0553(15) 0.0313(12) 0.0642(17) -0.0159(12) 0.0152(13) -0.0186(11)
N1 0.0140(11) 0.0139(11) 0.0115(11) 0.0012(9) 0.0010(9) -0.0002(9)
N10 0.0150(11) 0.0129(11) 0.0128(11) -0.0001(9) 0.0022(9) -0.0001(9)
O1 0.0357(14) 0.0315(13) 0.0249(12) 0.0055(10) 0.0017(10) -0.0002(11)
O2 0.0265(12) 0.0312(13) 0.0306(13) -0.0055(10) 0.0046(10) -0.0075(10)
O3 0.0312(13) 0.0276(13) 0.0295(13) -0.0010(10) 0.0167(10) -0.0015(10)
O12 0.0182(10) 0.0168(10) 0.0158(10) -0.0001(8) 0.0004(8) -0.0013(8)
O13 0.0348(13) 0.0168(11) 0.0231(12) 0.0060(9) -0.0072(10) -0.0075(9)
O16 0.0195(11) 0.0335(13) 0.0232(12) -0.0039(10) 0.0062(9) 0.0042(10)
O18 0.0325(13) 0.0134(11) 0.0264(12) 0.0009(9) 0.0012(10) 0.0008(9)
O20 0.0250(11) 0.0298(12) 0.0175(11) 0.0050(9) 0.0009(9) 0.0088(10)
Re1 0.01215(6) 0.01126(6) 0.01181(6) 0.00034(4) 0.00176(4) 0.00138(4)
S1 0.0151(3) 0.0137(3) 0.0134(3) -0.0005(3) 0.0025(2) -0.0018(3)
S2 0.0192(3) 0.0199(4) 0.0177(4) -0.0014(3) 0.0048(3) -0.0021(3)

loop_
_atom_type_symbol
_atom_type_description
_atom_type_scat_dispersion_real
_atom_type_scat_dispersion_imag
_atom_type_scat_source
C C 0.0033 0.0016 'International Tables Vol C Tables 4.2.6.8 and 6.1.1.4'
H H 0.0000 0.0000 'International Tables Vol C Tables 4.2.6.8 and 6.1.1.4'
N N 0.0061 0.0033 'International Tables Vol C Tables 4.2.6.8 and 6.1.1.4'
O O 0.0106 0.0060 'International Tables Vol C Tables 4.2.6.8 and 6.1.1.4'
F F 0.0171 0.0103 'International Tables Vol C Tables 4.2.6.8 and 6.1.1.4'
S S 0.1246 0.1234 'International Tables Vol C Tables 4.2.6.8 and 6.1.1.4'
Re Re -1.0185 7.2310 'International Tables Vol C Tables 4.2.6.8 and 6.1.1.4'

loop_
_geom_angle_atom_site_label_1
_geom_angle_atom_site_label_2
_geom_angle_atom_site_label_3
_geom_angle
_geom_angle_site_symmetry_1
_geom_angle_site_symmetry_3
_geom_angle_publ_flag
N1 C2 C3 122.9(3) . . ?
N1 C2 H2 118.5 . . ?
C3 C2 H2 118.5 . . ?
C2 C3 C4 119.2(3) . . ?
C2 C3 H3 120.4 . . ?
C4 C3 H3 120.4 . . ?
C5 C4 C3 118.4(3) . . ?
C5 C4 H4 120.8 . . ?
C3 C4 H4 120.8 . . ?
C4 C5 C6 119.8(3) . . ?
C4 C5 H5 120.1 . . ?
C6 C5 H5 120.1 . . ?
N1 C6 C5 121.9(3) . . ?
N1 C6 C7 118.9(2) . . ?
C5 C6 C7 119.1(3) . . ?
C6 C7 S1 115.8(2) . . ?
C6 C7 H7A 108.3 . . ?
S1 C7 H7A 108.3 . . ?
C6 C7 H7B 108.3 . . ?
S1 C7 H7B 108.3 . . ?
H7A C7 H7B 107.4 . . ?
C9 C8 S1 111.4(2) . . ?
C9 C8 H8A 109.3 . . ?
S1 C8 H8A 109.3 . . ?
C9 C8 H8B 109.3 . . ?
S1 C8 H8B 109.3 . . ?
H8A C8 H8B 108.0 . . ?
N10 C9 C8 111.6(2) . . ?
N10 C9 C11 110.8(2) . . ?
C8 C9 C11 110.5(2) . . ?
N10 C9 H9 107.9 . . ?
C8 C9 H9 107.9 . . ?
C11 C9 H9 107.9 . . ?
O12 C11 O13 125.3(3) . . ?
O12 C11 C9 125.3(3) . . ?
O13 C11 C9 109.4(2) . . ?
O13 C14 H14A 109.5 . . ?
O13 C14 H14B 109.5 . . ?
H14A C14 H14B 109.5 . . ?
O13 C14 H14C 109.5 . . ?
H14A C14 H14C 109.5 . . ?
H14B C14 H14C 109.5 . . ?
O16 C15 Re1 177.8(3) . . ?
O18 C17 Re1 177.3(3) . . ?
O20 C19 Re1 179.7(3) . . ?
F1 C21 F3 107.3(3) . . ?
F1 C21 F2 106.8(3) . . ?
F3 C21 F2 105.9(3) . . ?
F1 C21 S2 112.9(2) . . ?
F3 C21 S2 112.1(3) . . ?
F2 C21 S2 111.4(2) . . ?
C6 N1 C2 117.8(2) . . ?
C6 N1 Re1 120.96(19) . . ?
C2 N1 Re1 121.26(19) . . ?
C9 N10 Re1 111.92(17) . . ?
C9 N10 H10A 109.2 . . ?
Re1 N10 H10A 109.2 . . ?
C9 N10 H10B 109.2 . . ?
Re1 N10 H10B 109.2 . . ?
H10A N10 H10B 107.9 . . ?
C11 O13 C14 115.6(2) . . ?
C19 Re1 C17 89.23(12) . . ?
C19 Re1 C15 90.31(12) . . ?
C17 Re1 C15 86.51(12) . . ?
C19 Re1 N1 93.89(10) . . ?
C17 Re1 N1 96.08(11) . . ?
C15 Re1 N1 175.08(10) . . ?
C19 Re1 N10 175.51(11) . . ?
C17 Re1 N10 95.19(10) . . ?
C15 Re1 N10 90.77(11) . . ?
N1 Re1 N10 84.85(9) . . ?
C19 Re1 S1 94.28(9) . . ?
C17 Re1 S1 175.26(9) . . ?
C15 Re1 S1 96.64(9) . . ?
N1 Re1 S1 80.52(6) . . ?
N10 Re1 S1 81.27(6) . . ?
C7 S1 C8 101.78(15) . . ?
C7 S1 Re1 98.54(10) . . ?
C8 S1 Re1 100.28(10) . . ?
O3 S2 O2 116.22(15) . . ?
O3 S2 O1 114.63(15) . . ?
O2 S2 O1 113.77(15) . . ?
O3 S2 C21 103.81(15) . . ?
O2 S2 C21 102.52(16) . . ?
O1 S2 C21 103.57(16) . . ?

loop_
_geom_bond_atom_site_label_1
_geom_bond_atom_site_label_2
_geom_bond_distance
_geom_bond_site_symmetry_2
_geom_bond_publ_flag
F1 C21 1.331(4) . ?
C2 N1 1.359(4) . ?
C2 C3 1.373(4) . ?
C2 H2 0.9500 . ?
C3 C4 1.388(4) . ?
C3 H3 0.9500 . ?
C4 C5 1.379(4) . ?
C4 H4 0.9500 . ?
C5 C6 1.395(4) . ?
C5 H5 0.9500 . ?
C6 N1 1.344(4) . ?
C6 C7 1.500(4) . ?
C7 S1 1.810(3) . ?
C7 H7A 0.9900 . ?
C7 H7B 0.9900 . ?
C8 C9 1.513(4) . ?
C8 S1 1.830(3) . ?
C8 H8A 0.9900 . ?
C8 H8B 0.9900 . ?
C9 N10 1.478(4) . ?
C9 C11 1.533(4) . ?
C9 H9 1.0000 . ?
C11 O12 1.191(4) . ?
C11 O13 1.340(4) . ?
C14 O13 1.449(4) . ?
C14 H14A 0.9800 . ?
C14 H14B 0.9800 . ?
C14 H14C 0.9800 . ?
C15 O16 1.147(4) . ?
C15 Re1 1.932(3) . ?
C17 O18 1.154(4) . ?
C17 Re1 1.922(3) . ?
C19 O20 1.164(4) . ?
C19 Re1 1.908(3) . ?
C21 F3 1.337(4) . ?
C21 F2 1.348(4) . ?
C21 S2 1.804(4) . ?
N1 Re1 2.205(2) . ?
N10 Re1 2.219(2) . ?
N10 H10A 0.9200 . ?
N10 H10B 0.9200 . ?
O1 S2 1.447(2) . ?
O2 S2 1.447(2) . ?
O3 S2 1.432(2) . ?
Re1 S1 2.4530(7) . ?

loop_
_geom_hbond_atom_site_label_D
_geom_hbond_atom_site_label_H
_geom_hbond_atom_site_label_A
_geom_hbond_distance_DH
_geom_hbond_distance_HA
_geom_hbond_distance_DA
_geom_hbond_angle_DHA
_geom_hbond_site_symmetry_A
N10 H10A O2 0.92 2.13 2.958(3) 150 4_675
N10 H10A O12 0.92 2.53 3.005(3) 112 3_676
N10 H10B O1 0.92 2.10 2.945(3) 152 2_556
